data_4077782
loop_
_publ_author_name
'Braga, Dario'
'Maini, Lucia'
'Polito, Marco'
'Grepioni, Fabrizia'

_publ_section_title
;
 Hydrogen Bonds within an Ionic Environment:&#x00A0; The Remarkable
 Behavior of the Zwitterion [CoIII(\h5-C5H4COOH)(\h5-C5H4COO)]
;
_journal_issue 14
_journal_name_full Organometallics
_journal_page_first 2577
_journal_paper_doi 10.1021/om990141d
_journal_volume 18
_journal_year 1999
_chemical_formula_sum 'C12 H9 Co F3 K0.5 O4 P0.5'
_chemical_formula_weight 368.16
_chemical_name_systematic
; 
 ? 
;
_space_group_IT_number 2
_symmetry_cell_setting triclinic
_symmetry_space_group_name_Hall '-P 1'
_symmetry_space_group_name_H-M 'P -1'
_atom_sites_solution_hydrogens geom
_atom_sites_solution_primary direct
_atom_sites_solution_secondary difmap
_audit_creation_method SHELXL-97
_cell_angle_alpha 74.40(3)
_cell_angle_beta 78.22(3)
_cell_angle_gamma 74.45(2)
_cell_formula_units_Z 2
_cell_length_a 5.951(2)
_cell_length_b 7.8640(10)
_cell_length_c 14.298(8)
_cell_measurement_temperature 223(2)
_cell_volume 614.6(4)
_computing_structure_refinement 'SHELXL-97 (Sheldrick, 1997)'
_computing_structure_solution 'SHELXS-97 (Sheldrick, 1990)'
_diffrn_ambient_temperature 223(2)
_diffrn_measured_fraction_theta_full 0.995
_diffrn_measured_fraction_theta_max 0.995
_diffrn_radiation_monochromator graphite
_diffrn_radiation_source 'fine-focus sealed tube'
_diffrn_radiation_type MoK\a
_diffrn_radiation_wavelength 0.71069
_diffrn_reflns_av_R_equivalents 0.0000
_diffrn_reflns_av_sigmaI/netI 0.2007
_diffrn_reflns_limit_h_max 7
_diffrn_reflns_limit_h_min -7
_diffrn_reflns_limit_k_max 10
_diffrn_reflns_limit_k_min -9
_diffrn_reflns_limit_l_max 18
_diffrn_reflns_limit_l_min 0
_diffrn_reflns_number 3242
_diffrn_reflns_theta_full 27.97
_diffrn_reflns_theta_max 28.0
_diffrn_reflns_theta_min 3.0
_exptl_absorpt_coefficient_mu 1.682
_exptl_absorpt_correction_T_max 1.00
_exptl_absorpt_correction_T_min 0.73
_exptl_absorpt_correction_type psi-scan
_exptl_crystal_density_diffrn 1.989
_exptl_crystal_density_method 'not measured'
_exptl_crystal_F_000 368
_exptl_crystal_size_max 0.18
_exptl_crystal_size_mid 0.16
_exptl_crystal_size_min 0.15
_refine_diff_density_max 0.715
_refine_diff_density_min -0.658
_refine_diff_density_rms 0.160
_refine_ls_extinction_method none
_refine_ls_goodness_of_fit_ref 0.891
_refine_ls_hydrogen_treatment mixed
_refine_ls_matrix_type full
_refine_ls_number_parameters 188
_refine_ls_number_reflns 2931
_refine_ls_number_restraints 0
_refine_ls_restrained_S_all 0.891
_refine_ls_R_factor_all 0.1837
_refine_ls_R_factor_gt 0.0688
_refine_ls_shift/su_max 0.012
_refine_ls_shift/su_mean 0.002
_refine_ls_structure_factor_coef Fsqd
_refine_ls_weighting_details 'calc w=1/[\s^2^(Fo^2^)+(0.1088P)^2^+0.0000P] where P=(Fo^2^+2Fc^2^)/3'
_refine_ls_weighting_scheme calc
_refine_ls_wR_factor_gt 0.1561
_refine_ls_wR_factor_ref 0.1999
_reflns_number_gt 1315
_reflns_number_total 2931
_reflns_threshold_expression >2sigma(I)
_cod_data_source_file om990141d.cif
_cod_data_source_block cokea
_cod_original_sg_symbol_H-M P-1
_cod_original_formula_sum 'C12 H9 Co F3 K0.50 O4 P0.50'
_cod_database_code 4077782

loop_
_symmetry_equiv_pos_as_xyz
'x, y, z'
'-x, -y, -z'

loop_
_atom_site_label
_atom_site_type_symbol
_atom_site_fract_x
_atom_site_fract_y
_atom_site_fract_z
_atom_site_U_iso_or_equiv
_atom_site_adp_type
_atom_site_occupancy
_atom_site_symmetry_multiplicity
_atom_site_calc_flag
_atom_site_refinement_flags
_atom_site_disorder_assembly
_atom_site_disorder_group
Co1 Co -0.17321(18) 0.23999(16) -0.26069(8) 0.0223(3) Uani 1 1 d . . .
C5 C -0.4296(7) 0.4009(9) -0.3394(4) 0.0290(18) Uani 1 1 d G . .
H5 H -0.5775 0.3800 -0.3369 0.035 Uiso 1 1 calc R . .
C4 C -0.2229(9) 0.3421(8) -0.4029(4) 0.035(2) Uani 1 1 d G . .
H4 H -0.2117 0.2759 -0.4493 0.042 Uiso 1 1 calc R . .
C3 C -0.0363(7) 0.4020(9) -0.3831(4) 0.0316(19) Uani 1 1 d G . .
H3 H 0.1186 0.3820 -0.4143 0.038 Uiso 1 1 calc R . .
C2 C -0.1277(8) 0.4979(8) -0.3073(4) 0.0297(17) Uani 1 1 d G . .
H2 H -0.0431 0.5517 -0.2802 0.036 Uiso 1 1 calc R . .
C1 C -0.3707(8) 0.4972(8) -0.2803(4) 0.0262(17) Uani 1 1 d G . .
C6 C -0.5370(12) 0.5748(10) -0.2019(6) 0.0255(17) Uani 1 1 d . . .
O1 O -0.4367(9) 0.6345(9) -0.1491(4) 0.0377(15) Uani 1 1 d . . .
O2 O -0.7474(9) 0.5757(8) -0.1906(5) 0.0364(14) Uani 1 1 d . . .
C11 C -0.2996(7) 0.0258(9) -0.1756(4) 0.034(2) Uani 1 1 d G . .
H11 H -0.4499 0.0074 -0.1709 0.041 Uiso 1 1 calc R . .
C10 C -0.1003(9) -0.0319(9) -0.2428(4) 0.0334(19) Uani 1 1 d G . .
H10 H -0.0972 -0.0948 -0.2898 0.040 Uiso 1 1 calc R . .
C9 C 0.0933(7) 0.0232(9) -0.2257(4) 0.039(2) Uani 1 1 d G . .
H9 H 0.2455 0.0028 -0.2595 0.047 Uiso 1 1 calc R . .
C8 C 0.0137(8) 0.1150(9) -0.1479(4) 0.0309(19) Uani 1 1 d G . .
H8 H 0.1046 0.1652 -0.1218 0.037 Uiso 1 1 calc R . .
C7 C -0.2291(8) 0.1166(8) -0.1170(4) 0.0273(18) Uani 1 1 d G . .
C12 C -0.3961(12) 0.2049(11) -0.0411(6) 0.0256(17) Uani 1 1 d . . .
O3 O -0.6081(9) 0.2231(8) -0.0338(4) 0.0328(14) Uani 1 1 d . . .
O4 O -0.2882(9) 0.2538(8) 0.0142(4) 0.0365(15) Uani 1 1 d . . .
K1 K 0.0000 0.5000 0.0000 0.0446(8) Uani 1 2 d S . .
P P -0.5000 0.0000 -0.5000 0.0363(8) Uani 1 2 d S . .
F1A F -0.7634(14) -0.0096(17) -0.4596(7) 0.056(3) Uani 0.65 1 d P A 1
F2A F -0.5604(17) 0.038(2) -0.6085(7) 0.071(3) Uani 0.65 1 d P A 1
F3A F -0.5671(16) 0.2092(15) -0.4993(10) 0.077(3) Uani 0.65 1 d P A 1
F1B F -0.658(4) -0.129(3) -0.4327(15) 0.064(5) Uiso 0.35 1 d P A 2
F2B F -0.519(4) 0.093(3) -0.4126(18) 0.069(6) Uiso 0.35 1 d P A 2
F3B F -0.737(4) 0.135(4) -0.5287(19) 0.091(7) Uiso 0.35 1 d P A 2

loop_
_atom_site_aniso_label
_atom_site_aniso_U_11
_atom_site_aniso_U_22
_atom_site_aniso_U_33
_atom_site_aniso_U_23
_atom_site_aniso_U_13
_atom_site_aniso_U_12
Co1 0.0240(5) 0.0219(6) 0.0211(6) -0.0027(5) -0.0053(4) -0.0061(4)
C5 0.027(4) 0.039(5) 0.019(4) -0.003(4) -0.006(3) -0.007(4)
C4 0.044(5) 0.032(5) 0.025(4) -0.003(4) -0.008(4) -0.004(4)
C3 0.030(4) 0.033(5) 0.028(4) -0.003(4) -0.006(3) -0.005(4)
C2 0.037(4) 0.023(5) 0.025(4) 0.009(4) -0.007(3) -0.011(3)
C1 0.024(3) 0.026(5) 0.026(4) 0.000(4) -0.005(3) -0.006(3)
C6 0.028(4) 0.016(4) 0.030(4) -0.003(4) -0.014(3) 0.005(3)
O1 0.035(3) 0.047(4) 0.036(3) -0.018(3) 0.003(3) -0.013(3)
O2 0.026(3) 0.040(4) 0.042(4) -0.009(3) -0.002(3) -0.008(3)
C11 0.052(5) 0.019(5) 0.030(5) -0.005(4) -0.008(4) -0.004(4)
C10 0.039(4) 0.025(5) 0.032(5) -0.004(4) -0.002(4) -0.004(4)
C9 0.034(4) 0.040(6) 0.035(5) -0.010(5) -0.006(4) 0.005(4)
C8 0.029(4) 0.042(5) 0.020(4) -0.009(4) 0.001(3) -0.006(4)
C7 0.031(4) 0.021(5) 0.032(5) -0.010(4) -0.008(3) -0.001(3)
C12 0.025(3) 0.030(5) 0.021(4) -0.006(4) 0.002(3) -0.008(3)
O3 0.028(3) 0.039(4) 0.031(3) -0.010(3) -0.002(2) -0.006(2)
O4 0.029(3) 0.047(4) 0.036(3) -0.018(3) -0.002(3) -0.006(3)
K1 0.0362(14) 0.0375(18) 0.057(2) -0.0143(16) 0.0125(13) -0.0146(12)
P 0.0322(16) 0.048(2) 0.0320(18) -0.0165(17) 0.0001(14) -0.0098(14)
F1A 0.032(4) 0.088(8) 0.050(6) -0.021(6) 0.002(4) -0.017(5)
F2A 0.062(6) 0.122(11) 0.038(5) -0.032(7) -0.016(5) -0.016(7)
F3A 0.065(6) 0.060(7) 0.119(10) -0.041(8) -0.034(6) 0.000(5)

loop_
_atom_type_symbol
_atom_type_description
_atom_type_scat_dispersion_real
_atom_type_scat_dispersion_imag
_atom_type_scat_source
C C 0.0033 0.0016 'International Tables Vol C Tables 4.2.6.8 and 6.1.1.4'
H H 0.0000 0.0000 'International Tables Vol C Tables 4.2.6.8 and 6.1.1.4'
O O 0.0106 0.0060 'International Tables Vol C Tables 4.2.6.8 and 6.1.1.4'
K K 0.2009 0.2494 'International Tables Vol C Tables 4.2.6.8 and 6.1.1.4'
Co Co 0.3494 0.9721 'International Tables Vol C Tables 4.2.6.8 and 6.1.1.4'
P P 0.1023 0.0942 'International Tables Vol C Tables 4.2.6.8 and 6.1.1.4'
F F 0.0171 0.0103 'International Tables Vol C Tables 4.2.6.8 and 6.1.1.4'

loop_
_geom_angle_atom_site_label_1
_geom_angle_atom_site_label_2
_geom_angle_atom_site_label_3
_geom_angle
_geom_angle_site_symmetry_1
_geom_angle_site_symmetry_3
_geom_angle_publ_flag
C9 Co1 C10 41.14(12) . . yes
C9 Co1 C8 41.09(12) . . yes
C10 Co1 C8 69.24(15) . . yes
C9 Co1 C11 69.26(15) . . yes
C10 Co1 C11 41.14(12) . . yes
C8 Co1 C11 69.21(15) . . yes
C9 Co1 C5 156.04(19) . . yes
C10 Co1 C5 120.6(2) . . yes
C8 Co1 C5 161.63(19) . . yes
C11 Co1 C5 107.1(2) . . yes
C9 Co1 C7 69.21(15) . . yes
C10 Co1 C7 69.24(15) . . yes
C8 Co1 C7 41.07(12) . . yes
C11 Co1 C7 41.10(12) . . yes
C5 Co1 C7 124.5(2) . . yes
C9 Co1 C1 160.7(2) . . yes
C10 Co1 C1 157.6(2) . . yes
C8 Co1 C1 124.7(2) . . yes
C11 Co1 C1 122.51(19) . . yes
C5 Co1 C1 41.05(11) . . yes
C7 Co1 C1 108.6(2) . . yes
C9 Co1 C4 119.7(2) . . yes
C10 Co1 C4 105.2(2) . . yes
C8 Co1 C4 156.20(19) . . yes
C11 Co1 C4 122.6(2) . . yes
C5 Co1 C4 41.05(11) . . yes
C7 Co1 C4 160.46(19) . . yes
C1 Co1 C4 69.07(14) . . yes
C9 Co1 C2 122.9(2) . . yes
C10 Co1 C2 159.0(2) . . yes
C8 Co1 C2 107.6(2) . . yes
C11 Co1 C2 158.80(19) . . yes
C5 Co1 C2 69.03(14) . . yes
C7 Co1 C2 122.8(2) . . yes
C1 Co1 C2 40.97(11) . . yes
C4 Co1 C2 68.98(15) . . yes
C9 Co1 C3 105.5(2) . . yes
C10 Co1 C3 121.7(2) . . yes
C8 Co1 C3 121.0(2) . . yes
C11 Co1 C3 158.95(19) . . yes
C5 Co1 C3 69.03(15) . . yes
C7 Co1 C3 157.87(19) . . yes
C1 Co1 C3 68.98(15) . . yes
C4 Co1 C3 40.97(11) . . yes
C2 Co1 C3 40.92(11) . . yes
C4 C5 C1 108.0 . . yes
C4 C5 Co1 69.6(2) . . yes
C1 C5 Co1 69.6(2) . . yes
C5 C4 C3 108.0 . . yes
C5 C4 Co1 69.4(2) . . yes
C3 C4 Co1 69.7(2) . . yes
C2 C3 C4 108.0 . . yes
C2 C3 Co1 69.5(2) . . yes
C4 C3 Co1 69.3(2) . . yes
C1 C2 C3 108.0 . . yes
C1 C2 Co1 69.3(2) . . yes
C3 C2 Co1 69.5(2) . . yes
C2 C1 C5 108.0 . . yes
C2 C1 C6 127.4(4) . . yes
C5 C1 C6 124.6(4) . . yes
C2 C1 Co1 69.7(2) . . yes
C5 C1 Co1 69.4(2) . . yes
C6 C1 Co1 124.6(5) . . yes
O2 C6 O1 125.9(6) . . yes
O2 C6 C1 120.6(6) . . yes
O1 C6 C1 113.5(6) . . yes
C6 O2 K1 120.3(5) . 1_455 yes
C10 C11 C7 108.0 . . yes
C10 C11 Co1 69.4(2) . . yes
C7 C11 Co1 69.6(2) . . yes
C11 C10 C9 108.0 . . yes
C11 C10 Co1 69.5(2) . . yes
C9 C10 Co1 69.5(2) . . yes
C8 C9 C10 108.0 . . yes
C8 C9 Co1 69.6(2) . . yes
C10 C9 Co1 69.4(2) . . yes
C7 C8 C9 108.0 . . yes
C7 C8 Co1 69.5(2) . . yes
C9 C8 Co1 69.4(2) . . yes
C8 C7 C11 108.0 . . yes
C8 C7 C12 128.7(4) . . yes
C11 C7 C12 123.2(4) . . yes
C8 C7 Co1 69.5(2) . . yes
C11 C7 Co1 69.3(2) . . yes
C12 C7 Co1 124.0(5) . . yes
O3 C12 O4 125.9(6) . . yes
O3 C12 C7 121.5(6) . . yes
O4 C12 C7 112.5(5) . . yes
C12 O3 K1 134.5(5) . 1_455 yes
C12 O4 K1 139.8(5) . . yes
O3 K1 O3 180.0 1_655 2_465 yes
O3 K1 O2 66.89(18) 1_655 1_655 yes
O3 K1 O2 113.11(18) 2_465 1_655 yes
O3 K1 O2 113.11(18) 1_655 2_465 yes
O3 K1 O2 66.89(18) 2_465 2_465 yes
O2 K1 O2 180.0(3) 1_655 2_465 yes
O3 K1 O4 87.78(15) 1_655 . yes
O3 K1 O4 92.22(15) 2_465 . yes
O2 K1 O4 110.83(16) 1_655 . yes
O2 K1 O4 69.17(16) 2_465 . yes
O3 K1 O4 92.22(15) 1_655 2_565 yes
O3 K1 O4 87.78(15) 2_465 2_565 yes
O2 K1 O4 69.17(16) 1_655 2_565 yes
O2 K1 O4 110.83(16) 2_465 2_565 yes
O4 K1 O4 180.0 . 2_565 yes
F3B P F3B 180.000(4) . 2_454 yes
F3B P F1B 93.8(12) . 2_454 yes
F3B P F1B 86.2(12) 2_454 2_454 yes
F3B P F1B 86.2(12) . . yes
F3B P F1B 93.8(12) 2_454 . yes
F1B P F1B 180.0(15) 2_454 . yes
F3B P F1A 49.3(10) . . yes
F3B P F1A 130.7(10) 2_454 . yes
F1B P F1A 142.7(7) 2_454 . yes
F1B P F1A 37.3(7) . . yes
F3B P F1A 130.7(10) . 2_454 yes
F3B P F1A 49.3(10) 2_454 2_454 yes
F1B P F1A 37.3(7) 2_454 2_454 yes
F1B P F1A 142.7(7) . 2_454 yes
F1A P F1A 180.000(1) . 2_454 yes
F3B P F3A 124.6(9) . 2_454 yes
F3B P F3A 55.4(9) 2_454 2_454 yes
F1B P F3A 120.0(8) 2_454 2_454 yes
F1B P F3A 60.0(8) . 2_454 yes
F1A P F3A 90.7(6) . 2_454 yes
F1A P F3A 89.3(6) 2_454 2_454 yes
F3B P F3A 55.4(9) . . yes
F3B P F3A 124.6(9) 2_454 . yes
F1B P F3A 60.0(8) 2_454 . yes
F1B P F3A 120.0(8) . . yes
F1A P F3A 89.3(6) . . yes
F1A P F3A 90.7(6) 2_454 . yes
F3A P F3A 180.000(1) 2_454 . yes
F3B P F2B 90.9(12) . 2_454 yes
F3B P F2B 89.1(12) 2_454 2_454 yes
F1B P F2B 90.0(11) 2_454 2_454 yes
F1B P F2B 90.0(11) . 2_454 yes
F1A P F2B 94.9(8) . 2_454 yes
F1A P F2B 85.1(8) 2_454 2_454 yes
F3A P F2B 50.8(9) 2_454 2_454 yes
F3A P F2B 129.2(9) . 2_454 yes
F3B P F2B 89.1(12) . . yes
F3B P F2B 90.9(12) 2_454 . yes
F1B P F2B 90.0(11) 2_454 . yes
F1B P F2B 90.0(11) . . yes
F1A P F2B 85.1(8) . . yes
F1A P F2B 94.9(8) 2_454 . yes
F3A P F2B 129.2(9) 2_454 . yes
F3A P F2B 50.8(9) . . yes
F2B P F2B 180.000(3) 2_454 . yes
F3B P F2A 60.2(9) . . yes
F3B P F2A 119.8(9) 2_454 . yes
F1B P F2A 73.5(8) 2_454 . yes
F1B P F2A 106.5(8) . . yes
F1A P F2A 88.7(5) . . yes
F1A P F2A 91.3(5) 2_454 . yes
F3A P F2A 87.1(6) 2_454 . yes
F3A P F2A 92.9(6) . . yes
F2B P F2A 36.8(9) 2_454 . yes
F2B P F2A 143.2(9) . . yes
F3B P F2A 119.8(9) . 2_454 yes
F3B P F2A 60.2(9) 2_454 2_454 yes
F1B P F2A 106.5(8) 2_454 2_454 yes
F1B P F2A 73.5(8) . 2_454 yes
F1A P F2A 91.3(5) . 2_454 yes
F1A P F2A 88.7(5) 2_454 2_454 yes
F3A P F2A 92.9(6) 2_454 2_454 yes
F3A P F2A 87.1(6) . 2_454 yes
F2B P F2A 143.2(9) 2_454 2_454 yes
F2B P F2A 36.8(9) . 2_454 yes
F2A P F2A 180.000(1) . 2_454 yes

loop_
_geom_bond_atom_site_label_1
_geom_bond_atom_site_label_2
_geom_bond_distance
_geom_bond_site_symmetry_2
_geom_bond_publ_flag
Co1 C9 2.022(6) . yes
Co1 C10 2.020(6) . yes
Co1 C8 2.024(6) . yes
Co1 C11 2.021(6) . yes
Co1 C5 2.024(6) . yes
Co1 C7 2.024(6) . yes
Co1 C1 2.027(6) . yes
Co1 C4 2.027(6) . yes
Co1 C2 2.031(6) . yes
Co1 C3 2.031(6) . yes
C5 C4 1.4200 . yes
C5 C1 1.4200 . ?
C4 C3 1.4200 . ?
C3 C2 1.4200 . ?
C2 C1 1.4200 . ?
C1 C6 1.484(8) . yes
C6 O2 1.228(8) . yes
C6 O1 1.292(8) . yes
O2 K1 2.824(6) 1_455 yes
C11 C10 1.4200 . ?
C11 C7 1.4200 . ?
C10 C9 1.4200 . ?
C9 C8 1.4200 . ?
C8 C7 1.4200 . ?
C7 C12 1.497(7) . yes
C12 O3 1.217(8) . yes
C12 O4 1.298(8) . yes
O3 K1 2.792(5) 1_455 yes
O4 K1 2.857(6) . yes
K1 O3 2.792(5) 1_655 yes
K1 O3 2.792(5) 2_465 yes
K1 O2 2.824(6) 1_655 yes
K1 O2 2.824(6) 2_465 yes
K1 O4 2.857(6) 2_565 yes
P F3B 1.58(2) . yes
P F3B 1.58(2) 2_454 yes
P F1B 1.57(2) 2_454 yes
P F1B 1.57(2) . yes
P F1A 1.571(8) . yes
P F1A 1.571(8) 2_454 yes
P F3A 1.588(10) 2_454 yes
P F3A 1.588(10) . yes
P F2B 1.58(2) 2_454 yes
P F2B 1.58(2) . yes
P F2A 1.596(9) . yes
P F2A 1.596(9) 2_454 yes
